data_7045222
loop_
_publ_author_name
'Cullinane, Carleen'
'Deacon, Glen B.'
'Drago, Penny R.'
'Erven, Anja P.'
'Junk, Peter C.'
'Luu, Jenny'
'Meyer, Gerd'
'Schmitz, Simon'
'Ott, Ingo'
'Schur, Julia'
'Webster, Lorraine K.'
'Klein, Axel'

_publ_section_title
;
 Synthesis and antiproliferative activity of a series of new platinum and
 palladium diphosphane complexes.
;
_journal_issue 6
_journal_name_full 'Dalton transactions (Cambridge, England : 2003)'
_journal_page_first 1918
_journal_page_last 1932
_journal_paper_doi 10.1039/c7dt04615d
_journal_volume 47
_journal_year 2018
_chemical_formula_moiety 'C30 H32 F8 N2 Pd'
_chemical_formula_sum 'C30 H32 F8 N2 Pd'
_chemical_formula_weight 678.97
_space_group_crystal_system monoclinic
_space_group_IT_number 15
_space_group_name_Hall '-C 2yc'
_space_group_name_H-M_alt 'C 1 2/c 1'
_symmetry_space_group_name_Hall '-C 2yc'
_symmetry_space_group_name_H-M 'C 1 2/c 1'
_atom_sites_solution_hydrogens geom
_audit_creation_method SHELXL-2014/7
_audit_update_record
;
2017-12-06 deposited with the CCDC.
2018-01-08 downloaded from the CCDC.
;
_cell_angle_alpha 90
_cell_angle_beta 94.44(3)
_cell_angle_gamma 90
_cell_formula_units_Z 4
_cell_length_a 23.907(5)
_cell_length_b 8.4520(17)
_cell_length_c 13.096(3)
_cell_measurement_reflns_used 18028
_cell_measurement_temperature 100(2)
_cell_measurement_theta_max 26.52
_cell_measurement_theta_min 2.96
_cell_volume 2638.3(10)
_computing_cell_refinement 'SHELXL-2014/7 (Sheldrick, 2014)'
_computing_data_collection 'BluIce (McPhillips, 2002)'
_computing_data_reduction 'XDS (Kabsch, 1993)'
_computing_molecular_graphics 'DIAMOND (Brandenburg, 2006)'
_computing_publication_material 'WinGX publication routines (Farrugia, 2012)'
_computing_structure_refinement 'SHELXL-2014/7 (Sheldrick, 2014)'
_computing_structure_solution 'SHELXS-97 (Sheldrick, 2008)'
_diffrn_ambient_temperature 100(2)
_diffrn_measured_fraction_theta_full 0.991
_diffrn_measured_fraction_theta_max 0.980
_diffrn_measurement_device_type 'ADSC Quantum 210r'
_diffrn_measurement_method 'Phi Scan'
_diffrn_radiation_monochromator 'Silicon Double Crystal'
_diffrn_radiation_type synchrotron
_diffrn_radiation_wavelength 0.7085
_diffrn_reflns_av_R_equivalents 0.0457
_diffrn_reflns_av_unetI/netI 0.0273
_diffrn_reflns_Laue_measured_fraction_full 0.991
_diffrn_reflns_Laue_measured_fraction_max 0.980
_diffrn_reflns_limit_h_max 29
_diffrn_reflns_limit_h_min -30
_diffrn_reflns_limit_k_max 10
_diffrn_reflns_limit_k_min -10
_diffrn_reflns_limit_l_max 16
_diffrn_reflns_limit_l_min -16
_diffrn_reflns_number 18028
_diffrn_reflns_point_group_measured_fraction_full 0.991
_diffrn_reflns_point_group_measured_fraction_max 0.980
_diffrn_reflns_theta_full 25.000
_diffrn_reflns_theta_max 26.438
_diffrn_reflns_theta_min 2.952
_diffrn_standards_decay_% 'not measured'
_diffrn_standards_interval_count 'not measured'
_diffrn_standards_interval_time 'not measured'
_diffrn_standards_number 'not measured'
_exptl_absorpt_coefficient_mu 0.785
_exptl_absorpt_correction_type none
_exptl_crystal_colour brown
_exptl_crystal_density_diffrn 1.709
_exptl_crystal_density_method 'not measured'
_exptl_crystal_description block
_exptl_crystal_F_000 1376
_exptl_crystal_size_max 0.10
_exptl_crystal_size_mid 0.08
_exptl_crystal_size_min 0.06
_refine_diff_density_max 0.480
_refine_diff_density_min -0.817
_refine_diff_density_rms 0.084
_refine_ls_extinction_method none
_refine_ls_goodness_of_fit_ref 1.075
_refine_ls_hydrogen_treatment constr
_refine_ls_matrix_type full
_refine_ls_number_parameters 186
_refine_ls_number_reflns 2690
_refine_ls_number_restraints 0
_refine_ls_restrained_S_all 1.075
_refine_ls_R_factor_all 0.0282
_refine_ls_R_factor_gt 0.0277
_refine_ls_shift/su_max 0.001
_refine_ls_shift/su_mean 0.000
_refine_ls_structure_factor_coef Fsqd
_refine_ls_weighting_details 'w=1/[\s^2^(Fo^2^)+(0.0304P)^2^+7.8526P] where P=(Fo^2^+2Fc^2^)/3'
_refine_ls_weighting_scheme calc
_refine_ls_wR_factor_gt 0.0709
_refine_ls_wR_factor_ref 0.0713
_reflns_Friedel_coverage 0.000
_reflns_number_gt 2617
_reflns_number_total 2690
_reflns_threshold_expression 'I > 2\s(I)'
_cod_data_source_file c7dt04615d2.cif
_cod_data_source_block shelx
_cod_depositor_comments 'Adding full bibliography for 7045222--7045225.cif.'
_cod_original_cell_volume 2638.3(9)
_cod_database_code 7045222
_shelx_shelxl_version_number 2014/7
_shelx_space_group_comment
;
The symmetry employed for this shelxl refinement is uniquely defined
by the following loop, which should always be used as a source of
symmetry information in preference to the above space-group names.
They are only intended as comments.
;

loop_
_space_group_symop_operation_xyz
'x, y, z'
'-x, y, -z+1/2'
'x+1/2, y+1/2, z'
'-x+1/2, y+1/2, -z+1/2'
'-x, -y, -z'
'x, -y, z-1/2'
'-x+1/2, -y+1/2, -z'
'x+1/2, -y+1/2, z-1/2'

loop_
_atom_site_label
_atom_site_type_symbol
_atom_site_fract_x
_atom_site_fract_y
_atom_site_fract_z
_atom_site_U_iso_or_equiv
_atom_site_adp_type
_atom_site_occupancy
_atom_site_site_symmetry_order
_atom_site_calc_flag
_atom_site_refinement_flags_posn
_atom_site_refinement_flags_adp
_atom_site_refinement_flags_occupancy
Pd1 Pd 0.5000 0.55723(2) 0.7500 0.01411(9) Uani 1 2 d S T P
F1 F 0.43257(6) 0.44914(15) 0.55252(10) 0.0229(3) Uani 1 1 d . . .
F3 F 0.36696(6) 0.07936(15) 0.85969(10) 0.0228(3) Uani 1 1 d . . .
F4 F 0.44631(6) 0.29161(16) 0.90075(9) 0.0230(3) Uani 1 1 d . . .
F2 F 0.35053(5) 0.24515(17) 0.51233(9) 0.0237(3) Uani 1 1 d . . .
N1 N 0.30768(9) 0.0584(3) 0.66284(16) 0.0321(5) Uani 1 1 d . . .
C1 C 0.56278(9) 0.7602(3) 0.79846(17) 0.0203(4) Uani 1 1 d . . .
H1 H 0.5984 0.7230 0.8358 0.024 Uiso 1 1 calc R U .
C11 C 0.44265(8) 0.3834(2) 0.72917(16) 0.0158(4) Uani 1 1 d . . .
C2 C 0.56099(9) 0.7400(3) 0.69469(17) 0.0203(4) Uani 1 1 d . . .
H8 H 0.5960 0.6935 0.6701 0.024 Uiso 1 1 calc R U .
C3 C 0.52552(9) 0.8286(3) 0.61345(17) 0.0223(5) Uani 1 1 d . . .
H7A H 0.5192 0.7593 0.5527 0.027 Uiso 1 1 calc R U .
H7B H 0.5469 0.9220 0.5927 0.027 Uiso 1 1 calc R U .
C16 C 0.42325(9) 0.2840(2) 0.80264(15) 0.0161(4) Uani 1 1 d . . .
C15 C 0.38140(9) 0.1734(2) 0.78197(15) 0.0170(4) Uani 1 1 d . . .
C8 C 0.53200(10) 0.8853(3) 0.85507(17) 0.0228(5) Uani 1 1 d . . .
H2A H 0.5264 0.9798 0.8108 0.027 Uiso 1 1 calc R U .
H2B H 0.5555 0.9170 0.9173 0.027 Uiso 1 1 calc R U .
C14 C 0.35357(9) 0.1557(2) 0.68499(16) 0.0170(4) Uani 1 1 d . . .
C13 C 0.37443(9) 0.2524(3) 0.60977(15) 0.0172(4) Uani 1 1 d . . .
C12 C 0.41695(9) 0.3593(2) 0.63175(15) 0.0164(4) Uani 1 1 d . . .
C33 C 0.20018(10) -0.0637(3) 0.58983(18) 0.0226(5) Uani 1 1 d . . .
H17A H 0.1631 -0.0424 0.5535 0.027 Uiso 1 1 calc R U .
H17B H 0.2013 -0.1764 0.6103 0.027 Uiso 1 1 calc R U .
C35 C 0.30371(10) -0.0479(3) 0.57502(17) 0.0227(5) Uani 1 1 d . . .
H19A H 0.3095 -0.1585 0.5985 0.027 Uiso 1 1 calc R U .
H19B H 0.3332 -0.0216 0.5288 0.027 Uiso 1 1 calc R U .
C31 C 0.26642(10) 0.0269(3) 0.73688(17) 0.0235(5) Uani 1 1 d . . .
H15A H 0.2712 0.1039 0.7939 0.028 Uiso 1 1 calc R U .
H15B H 0.2723 -0.0807 0.7656 0.028 Uiso 1 1 calc R U .
C34 C 0.24627(10) -0.0315(3) 0.51783(17) 0.0221(5) Uani 1 1 d . . .
H18A H 0.2429 -0.1073 0.4601 0.027 Uiso 1 1 calc R U .
H18B H 0.2419 0.0768 0.4895 0.027 Uiso 1 1 calc R U .
C32 C 0.20766(10) 0.0401(3) 0.68506(18) 0.0233(5) Uani 1 1 d . . .
H16A H 0.2001 0.1517 0.6656 0.028 Uiso 1 1 calc R U .
H16B H 0.1801 0.0081 0.7339 0.028 Uiso 1 1 calc R U .

loop_
_atom_site_aniso_label
_atom_site_aniso_U_11
_atom_site_aniso_U_22
_atom_site_aniso_U_33
_atom_site_aniso_U_23
_atom_site_aniso_U_13
_atom_site_aniso_U_12
Pd1 0.01073(13) 0.01475(13) 0.01675(13) 0.000 0.00044(8) 0.000
F1 0.0261(7) 0.0267(7) 0.0161(6) 0.0046(5) 0.0023(5) -0.0052(5)
F3 0.0260(7) 0.0229(6) 0.0202(6) 0.0052(5) 0.0064(5) -0.0023(5)
F4 0.0229(7) 0.0319(7) 0.0133(6) 0.0009(5) -0.0031(5) -0.0027(6)
F2 0.0222(7) 0.0334(7) 0.0146(6) -0.0022(5) -0.0032(5) -0.0037(6)
N1 0.0273(11) 0.0461(14) 0.0250(10) -0.0196(9) 0.0148(9) -0.0210(9)
C1 0.0150(10) 0.0198(10) 0.0257(11) -0.0002(8) -0.0012(8) -0.0059(8)
C11 0.0121(9) 0.0177(10) 0.0175(9) -0.0020(8) 0.0004(7) 0.0012(8)
C2 0.0144(10) 0.0197(10) 0.0273(11) 0.0014(8) 0.0048(8) -0.0035(8)
C3 0.0227(11) 0.0247(11) 0.0197(10) 0.0016(9) 0.0039(8) -0.0013(9)
C16 0.0149(9) 0.0193(10) 0.0137(9) -0.0014(8) -0.0012(7) 0.0013(8)
C15 0.0173(10) 0.0175(10) 0.0167(9) 0.0019(8) 0.0057(8) 0.0012(8)
C8 0.0248(11) 0.0225(11) 0.0211(10) -0.0029(9) 0.0008(9) -0.0054(9)
C14 0.0137(9) 0.0191(10) 0.0189(10) -0.0047(8) 0.0055(8) -0.0021(8)
C13 0.0148(10) 0.0231(10) 0.0133(9) -0.0031(8) -0.0005(7) 0.0019(8)
C12 0.0156(10) 0.0187(10) 0.0154(9) 0.0011(8) 0.0040(7) 0.0005(8)
C33 0.0200(11) 0.0236(11) 0.0241(11) 0.0008(8) 0.0009(9) -0.0018(8)
C35 0.0213(11) 0.0258(11) 0.0219(11) -0.0090(9) 0.0073(9) -0.0058(9)
C31 0.0212(11) 0.0306(12) 0.0198(10) -0.0056(9) 0.0081(9) -0.0087(9)
C34 0.0270(12) 0.0197(10) 0.0199(10) -0.0013(8) 0.0034(9) -0.0035(9)
C32 0.0225(12) 0.0230(11) 0.0254(11) -0.0002(9) 0.0085(9) -0.0010(9)

loop_
_atom_type_symbol
_atom_type_description
_atom_type_scat_dispersion_real
_atom_type_scat_dispersion_imag
_atom_type_scat_source
C C 0.0033 0.0016 'International Tables Vol C Tables 4.2.6.8 and 6.1.1.4'
H H 0.0000 0.0000 'International Tables Vol C Tables 4.2.6.8 and 6.1.1.4'
N N 0.0061 0.0033 'International Tables Vol C Tables 4.2.6.8 and 6.1.1.4'
F F 0.0171 0.0103 'International Tables Vol C Tables 4.2.6.8 and 6.1.1.4'
Pd Pd -0.9850 1.0430 'International Tables Vol C Tables 4.2.6.8 and 6.1.1.4'

loop_
_geom_angle_atom_site_label_1
_geom_angle_atom_site_label_2
_geom_angle_atom_site_label_3
_geom_angle
_geom_angle_site_symmetry_1
_geom_angle_site_symmetry_3
C11 Pd1 C11 86.29(12) . 2_656
C11 Pd1 C2 153.72(8) . .
C11 Pd1 C2 95.28(8) 2_656 .
C11 Pd1 C2 95.28(8) . 2_656
C11 Pd1 C2 153.72(8) 2_656 2_656
C2 Pd1 C2 94.70(11) . 2_656
C11 Pd1 C1 171.72(8) . .
C11 Pd1 C1 94.74(8) 2_656 .
C2 Pd1 C1 34.43(8) . .
C2 Pd1 C1 80.17(8) 2_656 .
C11 Pd1 C1 94.74(8) . 2_656
C11 Pd1 C1 171.72(8) 2_656 2_656
C2 Pd1 C1 80.17(8) . 2_656
C2 Pd1 C1 34.43(8) 2_656 2_656
C1 Pd1 C1 85.43(11) . 2_656
C14 N1 C35 122.27(19) . .
C14 N1 C31 122.32(19) . .
C35 N1 C31 113.94(18) . .
C2 C1 C8 126.5(2) . .
C2 C1 Pd1 70.63(12) . .
C8 C1 Pd1 108.64(14) . .
C2 C1 H1 114.1 . .
C8 C1 H1 114.1 . .
Pd1 C1 H1 114.1 . .
C16 C11 C12 113.70(19) . .
C16 C11 Pd1 127.58(15) . .
C12 C11 Pd1 118.68(15) . .
C1 C2 C3 127.8(2) . .
C1 C2 Pd1 74.94(13) . .
C3 C2 Pd1 102.83(14) . .
C1 C2 H8 114.0 . .
C3 C2 H8 114.0 . .
Pd1 C2 H8 114.0 . .
C2 C3 C8 115.49(18) . 2_656
C2 C3 H7A 108.4 . .
C8 C3 H7A 108.4 2_656 .
C2 C3 H7B 108.4 . .
C8 C3 H7B 108.4 2_656 .
H7A C3 H7B 107.5 . .
F4 C16 C15 116.85(18) . .
F4 C16 C11 119.68(18) . .
C15 C16 C11 123.46(19) . .
F3 C15 C16 118.17(18) . .
F3 C15 C14 119.27(19) . .
C16 C15 C14 122.56(19) . .
C1 C8 C3 113.00(18) . 2_656
C1 C8 H2A 109.0 . .
C3 C8 H2A 109.0 2_656 .
C1 C8 H2B 109.0 . .
C3 C8 H2B 109.0 2_656 .
H2A C8 H2B 107.8 . .
N1 C14 C15 124.7(2) . .
N1 C14 C13 121.3(2) . .
C15 C14 C13 114.00(18) . .
F2 C13 C12 118.49(18) . .
F2 C13 C14 119.17(18) . .
C12 C13 C14 122.30(19) . .
F1 C12 C13 116.71(18) . .
F1 C12 C11 119.41(18) . .
C13 C12 C11 123.84(19) . .
C32 C33 C34 110.96(19) . .
C32 C33 H17A 109.4 . .
C34 C33 H17A 109.4 . .
C32 C33 H17B 109.4 . .
C34 C33 H17B 109.4 . .
H17A C33 H17B 108.0 . .
N1 C35 C34 109.5(2) . .
N1 C35 H19A 109.8 . .
C34 C35 H19A 109.8 . .
N1 C35 H19B 109.8 . .
C34 C35 H19B 109.8 . .
H19A C35 H19B 108.2 . .
N1 C31 C32 109.8(2) . .
N1 C31 H15A 109.7 . .
C32 C31 H15A 109.7 . .
N1 C31 H15B 109.7 . .
C32 C31 H15B 109.7 . .
H15A C31 H15B 108.2 . .
C35 C34 C33 110.29(19) . .
C35 C34 H18A 109.6 . .
C33 C34 H18A 109.6 . .
C35 C34 H18B 109.6 . .
C33 C34 H18B 109.6 . .
H18A C34 H18B 108.1 . .
C31 C32 C33 111.72(19) . .
C31 C32 H16A 109.3 . .
C33 C32 H16A 109.3 . .
C31 C32 H16B 109.3 . .
C33 C32 H16B 109.3 . .
H16A C32 H16B 107.9 . .

loop_
_geom_bond_atom_site_label_1
_geom_bond_atom_site_label_2
_geom_bond_distance
_geom_bond_site_symmetry_2
Pd1 C11 2.014(2) .
Pd1 C11 2.014(2) 2_656
Pd1 C2 2.281(2) .
Pd1 C2 2.281(2) 2_656
Pd1 C1 2.335(2) .
Pd1 C1 2.335(2) 2_656
F1 C12 1.361(2) .
F3 C15 1.357(2) .
F4 C16 1.360(2) .
F2 C13 1.359(2) .
N1 C14 1.384(3) .
N1 C35 1.457(3) .
N1 C31 1.460(3) .
C1 C2 1.367(3) .
C1 C8 1.515(3) .
C1 H1 1.0000 .
C11 C16 1.384(3) .
C11 C12 1.388(3) .
C2 C3 1.507(3) .
C2 H8 1.0000 .
C3 C8 1.542(3) 2_656
C3 H7A 0.9900 .
C3 H7B 0.9900 .
C16 C15 1.381(3) .
C15 C14 1.395(3) .
C8 C3 1.542(3) 2_656
C8 H2A 0.9900 .
C8 H2B 0.9900 .
C14 C13 1.401(3) .
C13 C12 1.374(3) .
C33 C32 1.524(3) .
C33 C34 1.529(3) .
C33 H17A 0.9900 .
C33 H17B 0.9900 .
C35 C34 1.519(3) .
C35 H19A 0.9900 .
C35 H19B 0.9900 .
C31 C32 1.516(3) .
C31 H15A 0.9900 .
C31 H15B 0.9900 .
C34 H18A 0.9900 .
C34 H18B 0.9900 .
C32 H16A 0.9900 .
C32 H16B 0.9900 .
